data_7002124
loop_
_publ_author_name
'Mercs, Laszlo'
'Neels, Antonia'
'Stoeckli-Evans, Helen'
'Albrecht, Martin'

_publ_section_title
;
 Main-chain organometallic polymers comprising redox-active iron(ii)
 centers connected by ditopic N-heterocyclic carbenes
;
_journal_issue 35
_journal_name_full 'Dalton Transactions'
_journal_page_first 7168
_journal_paper_doi 10.1039/b907018d
_journal_year 2009
_chemical_formula_sum 'C38 H40 Cl2 Fe2 I2 N4 O2'
_chemical_formula_weight 1021.14
_chemical_name_systematic
;
?
;
_space_group_IT_number 2
_symmetry_cell_setting triclinic
_symmetry_space_group_name_Hall '-P 1'
_symmetry_space_group_name_H-M 'P -1'
_atom_sites_solution_hydrogens geom
_atom_sites_solution_primary direct
_atom_sites_solution_secondary difmap
_audit_creation_method SHELXL-97
_cell_angle_alpha 66.698(4)
_cell_angle_beta 87.838(5)
_cell_angle_gamma 79.813(5)
_cell_formula_units_Z 2
_cell_length_a 11.6665(8)
_cell_length_b 12.7160(7)
_cell_length_c 15.2275(8)
_cell_measurement_reflns_used 35310
_cell_measurement_temperature 173(2)
_cell_measurement_theta_max 29.61
_cell_measurement_theta_min 1.77
_cell_volume 2040.7(2)
_computing_cell_refinement 'X-Area V1.26'
_computing_data_collection 'X-Area V1.26 (STOE, 2005)'
_computing_data_reduction 'X-RED32 V1.26 (STOE, 2005)'
_computing_molecular_graphics 'PLATON (Spek, 2003)'
_computing_publication_material SHELXL-97
_computing_structure_refinement 'SHELXL-97 (Sheldrick, 1997)'
_computing_structure_solution 'SHELXS-97 (Sheldrick, 1990)'
_diffrn_ambient_temperature 173(2)
_diffrn_measured_fraction_theta_full 0.976
_diffrn_measured_fraction_theta_max 0.976
_diffrn_measurement_device_type 'STOE IPDS-2'
_diffrn_measurement_method 'phi + omega scans'
_diffrn_radiation_monochromator graphite
_diffrn_radiation_source 'fine-focus sealed tube'
_diffrn_radiation_type MoK\a
_diffrn_radiation_wavelength 0.71073
_diffrn_reflns_av_R_equivalents 0.0924
_diffrn_reflns_av_sigmaI/netI 0.0647
_diffrn_reflns_limit_h_max 15
_diffrn_reflns_limit_h_min -16
_diffrn_reflns_limit_k_max 17
_diffrn_reflns_limit_k_min -17
_diffrn_reflns_limit_l_max 20
_diffrn_reflns_limit_l_min -20
_diffrn_reflns_number 26602
_diffrn_reflns_theta_full 29.27
_diffrn_reflns_theta_max 29.27
_diffrn_reflns_theta_min 1.77
_diffrn_standards_decay_% 0
_diffrn_standards_number 0
_exptl_absorpt_coefficient_mu 2.391
_exptl_absorpt_correction_T_max 0.483
_exptl_absorpt_correction_T_min 0.054
_exptl_absorpt_correction_type empirical
_exptl_absorpt_process_details 'DIFrelABS in PLATON; Spek, 2003)'
_exptl_crystal_colour grenn
_exptl_crystal_density_diffrn 1.662
_exptl_crystal_density_meas ?
_exptl_crystal_density_method 'not measured'
_exptl_crystal_description block
_exptl_crystal_F_000 1008
_exptl_crystal_size_max 0.50
_exptl_crystal_size_mid 0.40
_exptl_crystal_size_min 0.25
_refine_diff_density_max 2.160
_refine_diff_density_min -3.559
_refine_diff_density_rms 0.157
_refine_ls_extinction_method none
_refine_ls_goodness_of_fit_ref 1.024
_refine_ls_hydrogen_treatment constr
_refine_ls_matrix_type full
_refine_ls_number_parameters 430
_refine_ls_number_reflns 10857
_refine_ls_number_restraints 0
_refine_ls_restrained_S_all 1.024
_refine_ls_R_factor_all 0.0876
_refine_ls_R_factor_gt 0.0820
_refine_ls_shift/su_max 0.001
_refine_ls_shift/su_mean 0.000
_refine_ls_structure_factor_coef Fsqd
_refine_ls_weighting_details 'calc w=1/[\s^2^(Fo^2^)+(0.1300P)^2^+4.7658P] where P=(Fo^2^+2Fc^2^)/3'
_refine_ls_weighting_scheme calc
_refine_ls_wR_factor_gt 0.2312
_refine_ls_wR_factor_ref 0.2366
_reflns_number_gt 9449
_reflns_number_total 10857
_reflns_threshold_expression >2sigma(I)
_cod_data_source_file b907018d.txt
_cod_data_source_block Complex3
_cod_depositor_comments
;
The following automatic conversions were performed:

'_exptl_crystal_density_meas' value 'none' was changed to '?' - the
value is perceived as not measured.

Automatic conversion script
Id: cif_fix_values 3008 2015-01-20 13:52:24Z robertas 
;
_cod_original_cell_volume 2040.8(2)
_cod_database_code 7002124

loop_
_symmetry_equiv_pos_as_xyz
'x, y, z'
'-x, -y, -z'

loop_
_atom_site_label
_atom_site_type_symbol
_atom_site_fract_x
_atom_site_fract_y
_atom_site_fract_z
_atom_site_U_iso_or_equiv
_atom_site_adp_type
_atom_site_occupancy
_atom_site_symmetry_multiplicity
_atom_site_calc_flag
_atom_site_refinement_flags
_atom_site_disorder_assembly
_atom_site_disorder_group
C1 C -0.0720(7) -0.0056(7) 0.5945(5) 0.0699(17) Uani 1 1 d . . .
H1 H -0.1483 -0.0031 0.5733 0.084 Uiso 1 1 d R . .
C2 C 0.0071(7) -0.1054(6) 0.6512(5) 0.0610(14) Uani 1 1 d . . .
H2 H -0.0078 -0.1826 0.6734 0.073 Uiso 1 1 d R . .
C3 C 0.1078(6) -0.0731(7) 0.6684(5) 0.0658(16) Uani 1 1 d . . .
H3 H 0.1739 -0.1238 0.7061 0.079 Uiso 1 1 d R . .
C4 C 0.0954(8) 0.0495(8) 0.6208(6) 0.079(2) Uani 1 1 d . . .
H4 H 0.1517 0.0962 0.6185 0.094 Uiso 1 1 d R . .
C5 C -0.0183(10) 0.0897(6) 0.5746(5) 0.082(3) Uani 1 1 d . . .
H5 H -0.0511 0.1686 0.5377 0.098 Uiso 1 1 d R . .
C6 C -0.1374(6) -0.0759(5) 0.7859(5) 0.0563(13) Uani 1 1 d . . .
C7 C -0.1138(5) 0.1584(5) 0.7206(4) 0.0497(11) Uani 1 1 d . . .
C8 C -0.1535(6) 0.3501(5) 0.7003(5) 0.0579(13) Uani 1 1 d . . .
H8 H -0.1414 0.4256 0.6913 0.070 Uiso 1 1 calc R . .
C9 C -0.2550(6) 0.3161(5) 0.7057(5) 0.0616(14) Uani 1 1 d . . .
H9 H -0.3297 0.3619 0.7026 0.074 Uiso 1 1 calc R . .
C10 C -0.3233(5) 0.1327(5) 0.7305(5) 0.0584(13) Uani 1 1 d . . .
C11 C -0.3762(6) 0.1316(6) 0.6521(6) 0.0704(17) Uani 1 1 d . . .
C12 C -0.4654(7) 0.0661(8) 0.6680(8) 0.088(3) Uani 1 1 d . . .
H12 H -0.5021 0.0612 0.6154 0.105 Uiso 1 1 calc R . .
C13 C -0.5003(7) 0.0086(8) 0.7601(9) 0.094(3) Uani 1 1 d . . .
C14 C -0.4496(6) 0.0190(6) 0.8364(7) 0.076(2) Uani 1 1 d . . .
H14 H -0.4780 -0.0160 0.8987 0.091 Uiso 1 1 calc R . .
C15 C -0.3600(6) 0.0782(5) 0.8238(5) 0.0650(16) Uani 1 1 d . . .
C16 C -0.3435(8) 0.2016(8) 0.5511(6) 0.085(2) Uani 1 1 d . . .
H16A H -0.3195 0.1496 0.5179 0.127 Uiso 1 1 calc R . .
H16B H -0.2789 0.2405 0.5534 0.127 Uiso 1 1 calc R . .
H16C H -0.4108 0.2600 0.5167 0.127 Uiso 1 1 calc R . .
C17 C -0.5936(10) -0.0656(13) 0.7717(14) 0.150(7) Uani 1 1 d . . .
H17A H -0.6188 -0.0585 0.7086 0.225 Uiso 1 1 calc R . .
H17B H -0.6605 -0.0390 0.8032 0.225 Uiso 1 1 calc R . .
H17C H -0.5616 -0.1472 0.8107 0.225 Uiso 1 1 calc R . .
C18 C -0.3018(8) 0.0811(7) 0.9079(6) 0.077(2) Uani 1 1 d . . .
H18A H -0.3117 0.1616 0.9025 0.115 Uiso 1 1 calc R . .
H18B H -0.2185 0.0495 0.9098 0.115 Uiso 1 1 calc R . .
H18C H -0.3367 0.0340 0.9667 0.115 Uiso 1 1 calc R . .
C19 C 0.0566(5) 0.2601(5) 0.7126(4) 0.0497(10) Uani 1 1 d . . .
H19A H 0.1041 0.1835 0.7220 0.060 Uiso 1 1 calc R . .
H19B H 0.0773 0.3184 0.6511 0.060 Uiso 1 1 calc R . .
C20 C 0.4136(9) 0.3561(10) 0.7115(8) 0.104(4) Uani 1 1 d . . .
H20 H 0.4559 0.3353 0.7698 0.124 Uiso 1 1 d R . .
C21 C 0.4132(7) 0.4578(8) 0.6281(7) 0.079(2) Uani 1 1 d . . .
H21 H 0.4561 0.5178 0.6195 0.095 Uiso 1 1 d R . .
C22 C 0.3387(9) 0.4539(9) 0.5618(7) 0.092(3) Uani 1 1 d . . .
H22 H 0.3184 0.5109 0.4991 0.111 Uiso 1 1 d R . .
C23 C 0.2994(12) 0.3471(13) 0.6045(13) 0.131(6) Uani 1 1 d . . .
H23 H 0.2483 0.3211 0.5735 0.158 Uiso 1 1 d R . .
C24 C 0.3400(13) 0.2904(9) 0.6940(12) 0.135(6) Uani 1 1 d . . .
H24 H 0.3232 0.2176 0.7372 0.162 Uiso 1 1 d R . .
C25 C 0.2607(7) 0.5647(6) 0.7165(6) 0.0679(17) Uani 1 1 d . . .
C26 C 0.1495(5) 0.3687(4) 0.7887(4) 0.0502(11) Uani 1 1 d . . .
C27 C 0.0346(6) 0.2427(5) 0.8816(4) 0.0541(12) Uani 1 1 d . . .
H27 H -0.0154 0.1867 0.9008 0.065 Uiso 1 1 calc R . .
C28 C 0.0755(5) 0.2903(5) 0.9356(4) 0.0528(11) Uani 1 1 d . . .
H28 H 0.0595 0.2749 1.0008 0.063 Uiso 1 1 calc R . .
C29 C 0.1972(5) 0.4337(5) 0.9167(4) 0.0514(11) Uani 1 1 d . . .
C30 C 0.1356(6) 0.5416(5) 0.9078(5) 0.0602(14) Uani 1 1 d . . .
C31 C 0.1842(8) 0.6032(6) 0.9498(7) 0.077(2) Uani 1 1 d . . .
H31 H 0.1454 0.6789 0.9417 0.092 Uiso 1 1 calc R . .
C32 C 0.2898(9) 0.5560(9) 1.0044(8) 0.090(3) Uani 1 1 d . . .
C33 C 0.3494(7) 0.4482(8) 1.0103(7) 0.078(2) Uani 1 1 d . . .
H33 H 0.4223 0.4169 1.0445 0.093 Uiso 1 1 calc R . .
C34 C 0.3040(6) 0.3852(6) 0.9669(5) 0.0587(13) Uani 1 1 d . . .
C35 C 0.0190(7) 0.5894(6) 0.8571(5) 0.0718(18) Uani 1 1 d . . .
H35A H -0.0372 0.5405 0.8925 0.108 Uiso 1 1 calc R . .
H35B H 0.0248 0.5903 0.7925 0.108 Uiso 1 1 calc R . .
H35C H -0.0070 0.6689 0.8530 0.108 Uiso 1 1 calc R . .
C36 C 0.3385(10) 0.6229(12) 1.0538(11) 0.120(5) Uani 1 1 d . . .
H36A H 0.2750 0.6583 1.0828 0.181 Uiso 1 1 calc R . .
H36B H 0.3756 0.6840 1.0067 0.181 Uiso 1 1 calc R . .
H36C H 0.3962 0.5695 1.1037 0.181 Uiso 1 1 calc R . .
C37 C 0.3665(6) 0.2659(6) 0.9801(6) 0.0658(15) Uani 1 1 d . . .
H37A H 0.3263 0.2074 1.0269 0.099 Uiso 1 1 calc R . .
H37B H 0.4468 0.2550 1.0031 0.099 Uiso 1 1 calc R . .
H37C H 0.3671 0.2575 0.9188 0.099 Uiso 1 1 calc R . .
Fe1 Fe -0.03513(7) 0.00880(6) 0.72160(5) 0.04708(18) Uani 1 1 d . . .
Fe2 Fe 0.24607(9) 0.45054(7) 0.68271(7) 0.0588(2) Uani 1 1 d . . .
I1 I 0.08400(4) -0.04797(3) 0.88075(3) 0.05636(14) Uani 1 1 d . . .
I2 I 0.05704(6) 0.58259(4) 0.58303(4) 0.07848(18) Uani 1 1 d . . .
N1 N -0.0674(4) 0.2545(4) 0.7102(3) 0.0506(9) Uani 1 1 d . . .
N2 N -0.2313(4) 0.1997(4) 0.7170(4) 0.0541(10) Uani 1 1 d . . .
N3 N 0.0808(5) 0.2925(4) 0.7910(3) 0.0504(9) Uani 1 1 d . . .
N4 N 0.1450(4) 0.3657(4) 0.8789(3) 0.0482(9) Uani 1 1 d . . .
O1 O -0.1961(4) -0.1425(4) 0.8245(4) 0.0680(12) Uani 1 1 d . . .
O2 O 0.2802(6) 0.6437(5) 0.7288(5) 0.0873(18) Uani 1 1 d . . .

loop_
_atom_site_aniso_label
_atom_site_aniso_U_11
_atom_site_aniso_U_22
_atom_site_aniso_U_33
_atom_site_aniso_U_23
_atom_site_aniso_U_13
_atom_site_aniso_U_12
C1 0.079(4) 0.088(5) 0.049(3) -0.037(3) -0.002(3) -0.004(4)
C2 0.080(4) 0.055(3) 0.056(3) -0.030(3) 0.015(3) -0.015(3)
C3 0.061(3) 0.079(4) 0.068(4) -0.046(3) 0.013(3) 0.001(3)
C4 0.097(6) 0.091(5) 0.073(5) -0.051(4) 0.048(4) -0.046(5)
C5 0.144(8) 0.050(3) 0.040(3) -0.015(2) 0.023(4) 0.001(4)
C6 0.061(3) 0.047(3) 0.058(3) -0.023(2) 0.005(2) 0.001(2)
C7 0.057(3) 0.046(2) 0.040(2) -0.0143(19) 0.0016(19) 0.000(2)
C8 0.058(3) 0.048(3) 0.064(3) -0.022(2) 0.000(2) -0.002(2)
C9 0.060(3) 0.050(3) 0.069(4) -0.021(3) 0.005(3) 0.000(2)
C10 0.047(3) 0.048(3) 0.072(4) -0.019(3) 0.000(2) 0.000(2)
C11 0.061(4) 0.057(3) 0.080(5) -0.017(3) -0.012(3) 0.002(3)
C12 0.064(4) 0.077(5) 0.114(7) -0.029(5) -0.029(4) -0.006(4)
C13 0.056(4) 0.067(4) 0.140(9) -0.021(5) -0.001(5) -0.008(3)
C14 0.052(3) 0.055(3) 0.097(5) -0.012(3) 0.011(3) 0.004(3)
C15 0.061(3) 0.048(3) 0.075(4) -0.018(3) 0.014(3) 0.001(2)
C16 0.084(5) 0.091(6) 0.069(4) -0.021(4) -0.019(4) -0.012(4)
C17 0.062(5) 0.124(10) 0.237(19) -0.036(10) -0.026(8) -0.030(6)
C18 0.096(6) 0.067(4) 0.063(4) -0.026(3) 0.022(4) -0.011(4)
C19 0.057(3) 0.045(2) 0.047(2) -0.019(2) 0.007(2) -0.008(2)
C20 0.071(5) 0.103(7) 0.091(6) -0.009(5) 0.032(4) 0.021(5)
C21 0.071(4) 0.080(5) 0.086(5) -0.035(4) 0.036(4) -0.015(4)
C22 0.102(7) 0.100(6) 0.082(6) -0.042(5) 0.052(5) -0.033(5)
C23 0.126(9) 0.138(10) 0.208(15) -0.139(12) 0.106(11) -0.072(8)
C24 0.140(10) 0.061(5) 0.166(12) -0.021(6) 0.109(10) 0.000(6)
C25 0.070(4) 0.059(3) 0.073(4) -0.025(3) 0.026(3) -0.015(3)
C26 0.057(3) 0.038(2) 0.053(3) -0.018(2) 0.010(2) -0.0057(19)
C27 0.063(3) 0.053(3) 0.048(3) -0.021(2) 0.013(2) -0.016(2)
C28 0.062(3) 0.051(3) 0.044(3) -0.017(2) 0.009(2) -0.010(2)
C29 0.055(3) 0.044(2) 0.058(3) -0.024(2) 0.010(2) -0.011(2)
C30 0.072(4) 0.043(3) 0.064(3) -0.022(2) 0.024(3) -0.010(2)
C31 0.084(5) 0.059(4) 0.104(6) -0.048(4) 0.038(4) -0.025(3)
C32 0.094(6) 0.091(6) 0.124(8) -0.074(6) 0.036(5) -0.044(5)
C33 0.068(4) 0.090(5) 0.100(6) -0.059(5) 0.013(4) -0.027(4)
C34 0.056(3) 0.057(3) 0.068(4) -0.030(3) 0.008(3) -0.011(2)
C35 0.081(4) 0.052(3) 0.068(4) -0.019(3) 0.010(3) 0.011(3)
C36 0.096(7) 0.147(10) 0.191(13) -0.132(10) 0.046(8) -0.059(7)
C37 0.058(3) 0.060(3) 0.079(4) -0.030(3) -0.003(3) -0.005(3)
Fe1 0.0548(4) 0.0433(4) 0.0425(4) -0.0182(3) 0.0085(3) -0.0056(3)
Fe2 0.0687(5) 0.0440(4) 0.0598(5) -0.0180(3) 0.0231(4) -0.0106(3)
I1 0.0655(2) 0.0513(2) 0.0471(2) -0.01716(16) 0.00123(15) -0.00276(16)
I2 0.1075(4) 0.0539(3) 0.0597(3) -0.00618(19) -0.0032(2) -0.0158(2)
N1 0.057(2) 0.045(2) 0.048(2) -0.0190(18) 0.0018(18) -0.0043(18)
N2 0.052(2) 0.047(2) 0.054(3) -0.0160(19) 0.0032(19) 0.0015(18)
N3 0.063(3) 0.043(2) 0.044(2) -0.0171(17) 0.0083(18) -0.0095(18)
N4 0.054(2) 0.041(2) 0.050(2) -0.0191(17) 0.0067(18) -0.0061(17)
O1 0.066(3) 0.051(2) 0.080(3) -0.019(2) 0.023(2) -0.0115(19)
O2 0.102(4) 0.069(3) 0.105(4) -0.040(3) 0.040(4) -0.041(3)

loop_
_atom_type_symbol
_atom_type_description
_atom_type_scat_dispersion_real
_atom_type_scat_dispersion_imag
_atom_type_scat_source
C C 0.0033 0.0016 'International Tables Vol C Tables 4.2.6.8 and 6.1.1.4'
H H 0.0000 0.0000 'International Tables Vol C Tables 4.2.6.8 and 6.1.1.4'
Cl Cl 0.1484 0.1585 'International Tables Vol C Tables 4.2.6.8 and 6.1.1.4'
Fe Fe 0.3463 0.8444 'International Tables Vol C Tables 4.2.6.8 and 6.1.1.4'
I I -0.4742 1.8119 'International Tables Vol C Tables 4.2.6.8 and 6.1.1.4'
N N 0.0061 0.0033 'International Tables Vol C Tables 4.2.6.8 and 6.1.1.4'
O O 0.0106 0.0060 'International Tables Vol C Tables 4.2.6.8 and 6.1.1.4'

loop_
_geom_angle_atom_site_label_1
_geom_angle_atom_site_label_2
_geom_angle_atom_site_label_3
_geom_angle
_geom_angle_site_symmetry_1
_geom_angle_site_symmetry_3
_geom_angle_publ_flag
C5 C1 C2 107.6(7) . . ?
C5 C1 Fe1 70.5(4) . . ?
C2 C1 Fe1 71.3(4) . . ?
C5 C1 H1 125.6 . . ?
C2 C1 H1 126.9 . . ?
Fe1 C1 H1 123.8 . . ?
C3 C2 C1 109.5(6) . . ?
C3 C2 Fe1 71.3(3) . . ?
C1 C2 Fe1 69.4(3) . . ?
C3 C2 H2 126.0 . . ?
C1 C2 H2 124.4 . . ?
Fe1 C2 H2 125.8 . . ?
C2 C3 C4 108.0(7) . . ?
C2 C3 Fe1 70.6(4) . . ?
C4 C3 Fe1 69.8(4) . . ?
C2 C3 H3 126.2 . . ?
C4 C3 H3 125.8 . . ?
Fe1 C3 H3 124.6 . . ?
C3 C4 C5 106.5(7) . . ?
C3 C4 Fe1 70.9(4) . . ?
C5 C4 Fe1 69.1(4) . . ?
C3 C4 H4 127.1 . . ?
C5 C4 H4 126.4 . . ?
Fe1 C4 H4 126.0 . . ?
C1 C5 C4 108.3(7) . . ?
C1 C5 Fe1 70.6(4) . . ?
C4 C5 Fe1 70.7(4) . . ?
C1 C5 H5 126.2 . . ?
C4 C5 H5 125.5 . . ?
Fe1 C5 H5 123.5 . . ?
O1 C6 Fe1 171.0(5) . . ?
N2 C7 N1 101.9(5) . . ?
N2 C7 Fe1 128.5(4) . . ?
N1 C7 Fe1 129.1(4) . . ?
C9 C8 N1 107.2(5) . . ?
C9 C8 H8 126.4 . . ?
N1 C8 H8 126.4 . . ?
C8 C9 N2 106.7(5) . . ?
C8 C9 H9 126.6 . . ?
N2 C9 H9 126.6 . . ?
C11 C10 C15 122.8(7) . . ?
C11 C10 N2 119.3(6) . . ?
C15 C10 N2 117.8(6) . . ?
C10 C11 C12 117.7(8) . . ?
C10 C11 C16 121.9(7) . . ?
C12 C11 C16 120.4(8) . . ?
C13 C12 C11 120.2(9) . . ?
C13 C12 H12 119.9 . . ?
C11 C12 H12 119.9 . . ?
C14 C13 C12 119.9(8) . . ?
C14 C13 C17 123.2(12) . . ?
C12 C13 C17 116.9(12) . . ?
C15 C14 C13 121.3(8) . . ?
C15 C14 H14 119.4 . . ?
C13 C14 H14 119.4 . . ?
C14 C15 C10 118.0(8) . . ?
C14 C15 C18 120.1(7) . . ?
C10 C15 C18 121.9(7) . . ?
C11 C16 H16A 109.5 . . ?
C11 C16 H16B 109.5 . . ?
H16A C16 H16B 109.5 . . ?
C11 C16 H16C 109.5 . . ?
H16A C16 H16C 109.5 . . ?
H16B C16 H16C 109.5 . . ?
C13 C17 H17A 109.5 . . ?
C13 C17 H17B 109.5 . . ?
H17A C17 H17B 109.5 . . ?
C13 C17 H17C 109.5 . . ?
H17A C17 H17C 109.5 . . ?
H17B C17 H17C 109.5 . . ?
C15 C18 H18A 109.5 . . ?
C15 C18 H18B 109.5 . . ?
H18A C18 H18B 109.5 . . ?
C15 C18 H18C 109.5 . . ?
H18A C18 H18C 109.5 . . ?
H18B C18 H18C 109.5 . . ?
N3 C19 N1 109.0(4) . . ?
N3 C19 H19A 109.9 . . ?
N1 C19 H19A 109.9 . . ?
N3 C19 H19B 109.9 . . ?
N1 C19 H19B 109.9 . . ?
H19A C19 H19B 108.3 . . ?
C24 C20 C21 108.0(11) . . ?
C24 C20 Fe2 70.8(6) . . ?
C21 C20 Fe2 71.3(5) . . ?
C24 C20 H20 125.5 . . ?
C21 C20 H20 126.5 . . ?
Fe2 C20 H20 123.4 . . ?
C22 C21 C20 107.2(10) . . ?
C22 C21 Fe2 70.6(5) . . ?
C20 C21 Fe2 69.2(5) . . ?
C22 C21 H21 126.6 . . ?
C20 C21 H21 126.2 . . ?
Fe2 C21 H21 125.1 . . ?
C21 C22 C23 106.4(11) . . ?
C21 C22 Fe2 71.0(5) . . ?
C23 C22 Fe2 71.0(5) . . ?
C21 C22 H22 127.3 . . ?
C23 C22 H22 126.2 . . ?
Fe2 C22 H22 123.8 . . ?
C24 C23 C22 110.9(13) . . ?
C24 C23 Fe2 70.5(6) . . ?
C22 C23 Fe2 69.8(5) . . ?
C24 C23 H23 125.1 . . ?
C22 C23 H23 124.0 . . ?
Fe2 C23 H23 125.1 . . ?
C23 C24 C20 107.4(9) . . ?
C23 C24 Fe2 72.6(6) . . ?
C20 C24 Fe2 69.8(6) . . ?
C23 C24 H24 125.7 . . ?
C20 C24 H24 126.9 . . ?
Fe2 C24 H24 124.2 . . ?
O2 C25 Fe2 170.9(6) . . ?
N3 C26 N4 103.5(5) . . ?
N3 C26 Fe2 127.4(4) . . ?
N4 C26 Fe2 128.8(4) . . ?
C28 C27 N3 105.9(5) . . ?
C28 C27 H27 127.1 . . ?
N3 C27 H27 127.1 . . ?
C27 C28 N4 107.0(5) . . ?
C27 C28 H28 126.5 . . ?
N4 C28 H28 126.5 . . ?
C30 C29 C34 122.6(6) . . ?
C30 C29 N4 118.7(6) . . ?
C34 C29 N4 118.5(5) . . ?
C31 C30 C29 118.0(7) . . ?
C31 C30 C35 120.5(6) . . ?
C29 C30 C35 121.5(6) . . ?
C30 C31 C32 121.5(7) . . ?
C30 C31 H31 119.2 . . ?
C32 C31 H31 119.2 . . ?
C33 C32 C31 118.5(7) . . ?
C33 C32 C36 121.0(11) . . ?
C31 C32 C36 120.6(9) . . ?
C32 C33 C34 121.3(8) . . ?
C32 C33 H33 119.4 . . ?
C34 C33 H33 119.4 . . ?
C29 C34 C33 118.0(6) . . ?
C29 C34 C37 122.0(6) . . ?
C33 C34 C37 119.9(7) . . ?
C30 C35 H35A 109.5 . . ?
C30 C35 H35B 109.5 . . ?
H35A C35 H35B 109.5 . . ?
C30 C35 H35C 109.5 . . ?
H35A C35 H35C 109.5 . . ?
H35B C35 H35C 109.5 . . ?
C32 C36 H36A 109.5 . . ?
C32 C36 H36B 109.5 . . ?
H36A C36 H36B 109.5 . . ?
C32 C36 H36C 109.5 . . ?
H36A C36 H36C 109.5 . . ?
H36B C36 H36C 109.5 . . ?
C34 C37 H37A 109.5 . . ?
C34 C37 H37B 109.5 . . ?
H37A C37 H37B 109.5 . . ?
C34 C37 H37C 109.5 . . ?
H37A C37 H37C 109.5 . . ?
H37B C37 H37C 109.5 . . ?
C6 Fe1 C7 98.1(2) . . ?
C6 Fe1 C5 129.7(4) . . ?
C7 Fe1 C5 88.6(2) . . ?
C6 Fe1 C1 93.7(3) . . ?
C7 Fe1 C1 110.5(3) . . ?
C5 Fe1 C1 38.9(3) . . ?
C6 Fe1 C4 153.5(3) . . ?
C7 Fe1 C4 105.1(3) . . ?
C5 Fe1 C4 40.2(4) . . ?
C1 Fe1 C4 66.3(3) . . ?
C6 Fe1 C2 88.4(3) . . ?
C7 Fe1 C2 149.7(3) . . ?
C5 Fe1 C2 65.1(3) . . ?
C1 Fe1 C2 39.3(3) . . ?
C4 Fe1 C2 65.0(3) . . ?
C6 Fe1 C3 117.6(3) . . ?
C7 Fe1 C3 144.0(3) . . ?
C5 Fe1 C3 66.1(3) . . ?
C1 Fe1 C3 65.7(3) . . ?
C4 Fe1 C3 39.3(3) . . ?
C2 Fe1 C3 38.1(3) . . ?
C6 Fe1 I1 89.9(2) . . ?
C7 Fe1 I1 94.03(16) . . ?
C5 Fe1 I1 139.6(3) . . ?
C1 Fe1 I1 154.4(2) . . ?
C4 Fe1 I1 101.0(3) . . ?
C2 Fe1 I1 115.6(2) . . ?
C3 Fe1 I1 90.2(2) . . ?
C25 Fe2 C26 98.1(3) . . ?
C25 Fe2 C20 100.6(5) . . ?
C26 Fe2 C20 107.3(3) . . ?
C25 Fe2 C24 138.9(7) . . ?
C26 Fe2 C24 89.3(3) . . ?
C20 Fe2 C24 39.4(6) . . ?
C25 Fe2 C22 113.5(4) . . ?
C26 Fe2 C22 148.3(3) . . ?
C20 Fe2 C22 65.3(5) . . ?
C24 Fe2 C22 65.3(5) . . ?
C25 Fe2 C21 88.2(3) . . ?
C26 Fe2 C21 146.7(3) . . ?
C20 Fe2 C21 39.6(4) . . ?
C24 Fe2 C21 65.9(4) . . ?
C22 Fe2 C21 38.5(4) . . ?
C25 Fe2 C23 151.3(4) . . ?
C26 Fe2 C23 109.2(4) . . ?
C20 Fe2 C23 63.4(6) . . ?
C24 Fe2 C23 36.9(6) . . ?
C22 Fe2 C23 39.2(4) . . ?
C21 Fe2 C23 64.2(4) . . ?
C25 Fe2 I2 87.7(3) . . ?
C26 Fe2 I2 90.16(17) . . ?
C20 Fe2 I2 159.2(3) . . ?
C24 Fe2 I2 132.8(6) . . ?
C22 Fe2 I2 93.9(4) . . ?
C21 Fe2 I2 122.9(3) . . ?
C23 Fe2 I2 100.5(5) . . ?
C7 N1 C8 112.0(5) . . ?
C7 N1 C19 126.2(5) . . ?
C8 N1 C19 121.7(5) . . ?
C7 N2 C9 112.1(5) . . ?
C7 N2 C10 126.2(5) . . ?
C9 N2 C10 121.5(5) . . ?
C26 N3 C27 111.5(5) . . ?
C26 N3 C19 126.6(5) . . ?
C27 N3 C19 121.8(5) . . ?
C26 N4 C28 112.1(5) . . ?
C26 N4 C29 128.3(5) . . ?
C28 N4 C29 119.5(5) . . ?

loop_
_geom_bond_atom_site_label_1
_geom_bond_atom_site_label_2
_geom_bond_distance
_geom_bond_site_symmetry_2
_geom_bond_publ_flag
C1 C5 1.384(12) . ?
C1 C2 1.409(10) . ?
C1 Fe1 2.081(6) . ?
C1 H1 0.9501 . ?
C2 C3 1.377(10) . ?
C2 Fe1 2.106(6) . ?
C2 H2 0.9500 . ?
C3 C4 1.419(12) . ?
C3 Fe1 2.116(6) . ?
C3 H3 0.9500 . ?
C4 C5 1.436(14) . ?
C4 Fe1 2.102(6) . ?
C4 H4 0.9501 . ?
C5 Fe1 2.080(6) . ?
C5 H5 0.9499 . ?
C6 O1 1.146(8) . ?
C6 Fe1 1.753(7) . ?
C7 N2 1.373(7) . ?
C7 N1 1.374(7) . ?
C7 Fe1 1.955(5) . ?
C8 C9 1.319(10) . ?
C8 N1 1.394(7) . ?
C8 H8 0.9500 . ?
C9 N2 1.398(8) . ?
C9 H9 0.9500 . ?
C10 C11 1.371(10) . ?
C10 C15 1.400(10) . ?
C10 N2 1.445(8) . ?
C11 C12 1.401(12) . ?
C11 C16 1.515(12) . ?
C12 C13 1.386(15) . ?
C12 H12 0.9500 . ?
C13 C14 1.385(15) . ?
C13 C17 1.524(14) . ?
C14 C15 1.358(11) . ?
C14 H14 0.9500 . ?
C15 C18 1.488(12) . ?
C16 H16A 0.9800 . ?
C16 H16B 0.9800 . ?
C16 H16C 0.9800 . ?
C17 H17A 0.9800 . ?
C17 H17B 0.9800 . ?
C17 H17C 0.9800 . ?
C18 H18A 0.9800 . ?
C18 H18B 0.9800 . ?
C18 H18C 0.9800 . ?
C19 N3 1.461(7) . ?
C19 N1 1.464(8) . ?
C19 H19A 0.9900 . ?
C19 H19B 0.9900 . ?
C20 C24 1.40(2) . ?
C20 C21 1.408(13) . ?
C20 Fe2 2.067(9) . ?
C20 H20 0.9501 . ?
C21 C22 1.378(15) . ?
C21 Fe2 2.094(7) . ?
C21 H21 0.9501 . ?
C22 C23 1.406(15) . ?
C22 Fe2 2.089(7) . ?
C22 H22 0.9500 . ?
C23 C24 1.32(2) . ?
C23 Fe2 2.104(8) . ?
C23 H23 0.9500 . ?
C24 Fe2 2.079(9) . ?
C24 H24 0.9501 . ?
C25 O2 1.152(9) . ?
C25 Fe2 1.756(7) . ?
C26 N3 1.352(7) . ?
C26 N4 1.357(7) . ?
C26 Fe2 1.977(6) . ?
C27 C28 1.340(8) . ?
C27 N3 1.403(7) . ?
C27 H27 0.9500 . ?
C28 N4 1.375(7) . ?
C28 H28 0.9500 . ?
C29 C30 1.389(8) . ?
C29 C34 1.395(9) . ?
C29 N4 1.434(7) . ?
C30 C31 1.387(10) . ?
C30 C35 1.494(11) . ?
C31 C32 1.410(15) . ?
C31 H31 0.9500 . ?
C32 C33 1.393(12) . ?
C32 C36 1.525(12) . ?
C33 C34 1.399(9) . ?
C33 H33 0.9500 . ?
C34 C37 1.499(9) . ?
C35 H35A 0.9800 . ?
C35 H35B 0.9800 . ?
C35 H35C 0.9800 . ?
C36 H36A 0.9800 . ?
C36 H36B 0.9800 . ?
C36 H36C 0.9800 . ?
C37 H37A 0.9800 . ?
C37 H37B 0.9800 . ?
C37 H37C 0.9800 . ?
Fe1 I1 2.6155(9) . ?
Fe2 I2 2.6293(12) . ?

loop_
_geom_torsion_atom_site_label_1
_geom_torsion_atom_site_label_2
_geom_torsion_atom_site_label_3
_geom_torsion_atom_site_label_4
_geom_torsion
_geom_torsion_site_symmetry_1
_geom_torsion_site_symmetry_2
_geom_torsion_site_symmetry_3
_geom_torsion_site_symmetry_4
_geom_torsion_publ_flag
C5 C1 C2 C3 1.3(7) . . . . ?
Fe1 C1 C2 C3 -60.2(5) . . . . ?
C5 C1 C2 Fe1 61.5(4) . . . . ?
C1 C2 C3 C4 -1.0(7) . . . . ?
Fe1 C2 C3 C4 -60.1(4) . . . . ?
C1 C2 C3 Fe1 59.0(4) . . . . ?
C2 C3 C4 C5 0.4(7) . . . . ?
Fe1 C3 C4 C5 -60.2(4) . . . . ?
C2 C3 C4 Fe1 60.6(4) . . . . ?
C2 C1 C5 C4 -1.0(7) . . . . ?
Fe1 C1 C5 C4 61.0(5) . . . . ?
C2 C1 C5 Fe1 -62.0(4) . . . . ?
C3 C4 C5 C1 0.4(7) . . . . ?
Fe1 C4 C5 C1 -60.9(5) . . . . ?
C3 C4 C5 Fe1 61.4(4) . . . . ?
N1 C8 C9 N2 -1.2(7) . . . . ?
C15 C10 C11 C12 -4.4(10) . . . . ?
N2 C10 C11 C12 -179.7(6) . . . . ?
C15 C10 C11 C16 173.4(7) . . . . ?
N2 C10 C11 C16 -1.9(10) . . . . ?
C10 C11 C12 C13 2.2(12) . . . . ?
C16 C11 C12 C13 -175.6(8) . . . . ?
C11 C12 C13 C14 2.2(13) . . . . ?
C11 C12 C13 C17 -177.0(9) . . . . ?
C12 C13 C14 C15 -4.6(12) . . . . ?
C17 C13 C14 C15 174.5(9) . . . . ?
C13 C14 C15 C10 2.5(10) . . . . ?
C13 C14 C15 C18 -175.8(7) . . . . ?
C11 C10 C15 C14 2.1(9) . . . . ?
N2 C10 C15 C14 177.5(5) . . . . ?
C11 C10 C15 C18 -179.6(6) . . . . ?
N2 C10 C15 C18 -4.3(9) . . . . ?
C24 C20 C21 C22 0.9(9) . . . . ?
Fe2 C20 C21 C22 -60.7(6) . . . . ?
C24 C20 C21 Fe2 61.6(6) . . . . ?
C20 C21 C22 C23 -2.8(9) . . . . ?
Fe2 C21 C22 C23 -62.5(6) . . . . ?
C20 C21 C22 Fe2 59.8(5) . . . . ?
C21 C22 C23 C24 3.9(11) . . . . ?
Fe2 C22 C23 C24 -58.7(7) . . . . ?
C21 C22 C23 Fe2 62.5(6) . . . . ?
C22 C23 C24 C20 -3.3(11) . . . . ?
Fe2 C23 C24 C20 -61.5(6) . . . . ?
C22 C23 C24 Fe2 58.3(7) . . . . ?
C21 C20 C24 C23 1.4(10) . . . . ?
Fe2 C20 C24 C23 63.3(7) . . . . ?
C21 C20 C24 Fe2 -61.9(6) . . . . ?
N3 C27 C28 N4 -0.5(7) . . . . ?
C34 C29 C30 C31 0.8(9) . . . . ?
N4 C29 C30 C31 176.2(6) . . . . ?
C34 C29 C30 C35 -177.5(6) . . . . ?
N4 C29 C30 C35 -2.0(9) . . . . ?
C29 C30 C31 C32 -3.3(11) . . . . ?
C35 C30 C31 C32 175.0(8) . . . . ?
C30 C31 C32 C33 4.2(13) . . . . ?
C30 C31 C32 C36 -177.1(9) . . . . ?
C31 C32 C33 C34 -2.7(14) . . . . ?
C36 C32 C33 C34 178.6(9) . . . . ?
C30 C29 C34 C33 0.7(10) . . . . ?
N4 C29 C34 C33 -174.8(6) . . . . ?
C30 C29 C34 C37 176.9(6) . . . . ?
N4 C29 C34 C37 1.4(9) . . . . ?
C32 C33 C34 C29 0.3(12) . . . . ?
C32 C33 C34 C37 -176.0(8) . . . . ?
O1 C6 Fe1 C7 170(4) . . . . ?
O1 C6 Fe1 C5 75(4) . . . . ?
O1 C6 Fe1 C1 58(4) . . . . ?
O1 C6 Fe1 C4 19(4) . . . . ?
O1 C6 Fe1 C2 19(4) . . . . ?
O1 C6 Fe1 C3 -6(4) . . . . ?
O1 C6 Fe1 I1 -96(4) . . . . ?
N2 C7 Fe1 C6 -33.4(5) . . . . ?
N1 C7 Fe1 C6 156.4(5) . . . . ?
N2 C7 Fe1 C5 96.5(6) . . . . ?
N1 C7 Fe1 C5 -73.7(6) . . . . ?
N2 C7 Fe1 C1 63.7(6) . . . . ?
N1 C7 Fe1 C1 -106.5(5) . . . . ?
N2 C7 Fe1 C4 133.6(5) . . . . ?
N1 C7 Fe1 C4 -36.6(6) . . . . ?
N2 C7 Fe1 C2 67.6(7) . . . . ?
N1 C7 Fe1 C2 -102.6(7) . . . . ?
N2 C7 Fe1 C3 140.2(5) . . . . ?
N1 C7 Fe1 C3 -30.0(7) . . . . ?
N2 C7 Fe1 I1 -123.9(5) . . . . ?
N1 C7 Fe1 I1 65.9(5) . . . . ?
C1 C5 Fe1 C6 -26.6(6) . . . . ?
C4 C5 Fe1 C6 -145.0(5) . . . . ?
C1 C5 Fe1 C7 -126.0(5) . . . . ?
C4 C5 Fe1 C7 115.5(5) . . . . ?
C4 C5 Fe1 C1 -118.4(6) . . . . ?
C1 C5 Fe1 C4 118.4(6) . . . . ?
C1 C5 Fe1 C2 38.4(5) . . . . ?
C4 C5 Fe1 C2 -80.0(5) . . . . ?
C1 C5 Fe1 C3 80.3(5) . . . . ?
C4 C5 Fe1 C3 -38.1(4) . . . . ?
C1 C5 Fe1 I1 139.4(4) . . . . ?
C4 C5 Fe1 I1 20.9(6) . . . . ?
C5 C1 Fe1 C6 159.8(5) . . . . ?
C2 C1 Fe1 C6 -82.9(5) . . . . ?
C5 C1 Fe1 C7 59.7(6) . . . . ?
C2 C1 Fe1 C7 176.9(4) . . . . ?
C2 C1 Fe1 C5 117.2(7) . . . . ?
C5 C1 Fe1 C4 -38.3(5) . . . . ?
C2 C1 Fe1 C4 79.0(5) . . . . ?
C5 C1 Fe1 C2 -117.2(7) . . . . ?
C5 C1 Fe1 C3 -81.5(6) . . . . ?
C2 C1 Fe1 C3 35.7(4) . . . . ?
C5 C1 Fe1 I1 -102.6(7) . . . . ?
C2 C1 Fe1 I1 14.6(9) . . . . ?
C3 C4 Fe1 C6 -36.1(11) . . . . ?
C5 C4 Fe1 C6 81.0(9) . . . . ?
C3 C4 Fe1 C7 173.9(4) . . . . ?
C5 C4 Fe1 C7 -69.1(5) . . . . ?
C3 C4 Fe1 C5 -117.1(6) . . . . ?
C3 C4 Fe1 C1 -80.0(5) . . . . ?
C5 C4 Fe1 C1 37.1(4) . . . . ?
C3 C4 Fe1 C2 -36.7(4) . . . . ?
C5 C4 Fe1 C2 80.4(5) . . . . ?
C5 C4 Fe1 C3 117.1(6) . . . . ?
C3 C4 Fe1 I1 76.6(5) . . . . ?
C5 C4 Fe1 I1 -166.3(4) . . . . ?
C3 C2 Fe1 C6 -141.9(5) . . . . ?
C1 C2 Fe1 C6 97.8(5) . . . . ?
C3 C2 Fe1 C7 114.6(6) . . . . ?
C1 C2 Fe1 C7 -5.7(8) . . . . ?
C3 C2 Fe1 C5 82.4(5) . . . . ?
C1 C2 Fe1 C5 -37.9(5) . . . . ?
C3 C2 Fe1 C1 120.3(6) . . . . ?
C3 C2 Fe1 C4 37.9(5) . . . . ?
C1 C2 Fe1 C4 -82.4(6) . . . . ?
C1 C2 Fe1 C3 -120.3(6) . . . . ?
C3 C2 Fe1 I1 -52.7(5) . . . . ?
C1 C2 Fe1 I1 -173.0(4) . . . . ?
C2 C3 Fe1 C6 44.1(5) . . . . ?
C4 C3 Fe1 C6 162.7(5) . . . . ?
C2 C3 Fe1 C7 -128.7(5) . . . . ?
C4 C3 Fe1 C7 -10.1(7) . . . . ?
C2 C3 Fe1 C5 -79.7(5) . . . . ?
C4 C3 Fe1 C5 38.9(5) . . . . ?
C2 C3 Fe1 C1 -36.9(4) . . . . ?
C4 C3 Fe1 C1 81.7(6) . . . . ?
C2 C3 Fe1 C4 -118.6(7) . . . . ?
C4 C3 Fe1 C2 118.6(7) . . . . ?
C2 C3 Fe1 I1 134.1(4) . . . . ?
C4 C3 Fe1 I1 -107.3(5) . . . . ?
O2 C25 Fe2 C26 174(5) . . . . ?
O2 C25 Fe2 C20 65(5) . . . . ?
O2 C25 Fe2 C24 76(5) . . . . ?
O2 C25 Fe2 C22 -3(5) . . . . ?
O2 C25 Fe2 C21 27(5) . . . . ?
O2 C25 Fe2 C23 12(6) . . . . ?
O2 C25 Fe2 I2 -96(5) . . . . ?
N3 C26 Fe2 C25 159.6(6) . . . . ?
N4 C26 Fe2 C25 -27.9(6) . . . . ?
N3 C26 Fe2 C20 -96.6(7) . . . . ?
N4 C26 Fe2 C20 75.9(7) . . . . ?
N3 C26 Fe2 C24 -61.0(8) . . . . ?
N4 C26 Fe2 C24 111.5(8) . . . . ?
N3 C26 Fe2 C22 -25.8(10) . . . . ?
N4 C26 Fe2 C22 146.7(8) . . . . ?
N3 C26 Fe2 C21 -101.3(7) . . . . ?
N4 C26 Fe2 C21 71.2(7) . . . . ?
N3 C26 Fe2 C23 -29.4(8) . . . . ?
N4 C26 Fe2 C23 143.1(7) . . . . ?
N3 C26 Fe2 I2 71.8(5) . . . . ?
N4 C26 Fe2 I2 -115.7(5) . . . . ?
C24 C20 Fe2 C25 168.4(7) . . . . ?
C21 C20 Fe2 C25 -73.9(7) . . . . ?
C24 C20 Fe2 C26 66.4(8) . . . . ?
C21 C20 Fe2 C26 -175.9(6) . . . . ?
C21 C20 Fe2 C24 117.6(10) . . . . ?
C24 C20 Fe2 C22 -80.5(8) . . . . ?
C21 C20 Fe2 C22 37.2(6) . . . . ?
C24 C20 Fe2 C21 -117.6(10) . . . . ?
C24 C20 Fe2 C23 -36.8(7) . . . . ?
C21 C20 Fe2 C23 80.8(7) . . . . ?
C24 C20 Fe2 I2 -79.2(13) . . . . ?
C21 C20 Fe2 I2 38.5(16) . . . . ?
C23 C24 Fe2 C25 -134.1(9) . . . . ?
C20 C24 Fe2 C25 -17.4(10) . . . . ?
C23 C24 Fe2 C26 124.4(8) . . . . ?
C20 C24 Fe2 C26 -118.9(7) . . . . ?
C23 C24 Fe2 C20 -116.6(9) . . . . ?
C23 C24 Fe2 C22 -36.1(7) . . . . ?
C20 C24 Fe2 C22 80.6(7) . . . . ?
C23 C24 Fe2 C21 -78.5(7) . . . . ?
C20 C24 Fe2 C21 38.2(6) . . . . ?
C20 C24 Fe2 C23 116.6(9) . . . . ?
C23 C24 Fe2 I2 34.9(9) . . . . ?
C20 C24 Fe2 I2 151.6(6) . . . . ?
C21 C22 Fe2 C25 53.0(7) . . . . ?
C23 C22 Fe2 C25 168.8(9) . . . . ?
C21 C22 Fe2 C26 -121.2(7) . . . . ?
C23 C22 Fe2 C26 -5.4(13) . . . . ?
C21 C22 Fe2 C20 -38.2(7) . . . . ?
C23 C22 Fe2 C20 77.6(10) . . . . ?
C21 C22 Fe2 C24 -81.8(9) . . . . ?
C23 C22 Fe2 C24 34.0(10) . . . . ?
C23 C22 Fe2 C21 115.8(11) . . . . ?
C21 C22 Fe2 C23 -115.8(11) . . . . ?
C21 C22 Fe2 I2 142.2(5) . . . . ?
C23 C22 Fe2 I2 -102.0(9) . . . . ?
C22 C21 Fe2 C25 -132.9(6) . . . . ?
C20 C21 Fe2 C25 109.1(8) . . . . ?
C22 C21 Fe2 C26 125.1(7) . . . . ?
C20 C21 Fe2 C26 7.1(10) . . . . ?
C22 C21 Fe2 C20 118.0(10) . . . . ?
C22 C21 Fe2 C24 80.0(8) . . . . ?
C20 C21 Fe2 C24 -38.0(9) . . . . ?
C20 C21 Fe2 C22 -118.0(10) . . . . ?
C22 C21 Fe2 C23 39.2(8) . . . . ?
C20 C21 Fe2 C23 -78.8(9) . . . . ?
C22 C21 Fe2 I2 -46.7(6) . . . . ?
C20 C21 Fe2 I2 -164.7(7) . . . . ?
C24 C23 Fe2 C25 100.4(14) . . . . ?
C22 C23 Fe2 C25 -21.8(18) . . . . ?
C24 C23 Fe2 C26 -60.8(9) . . . . ?
C22 C23 Fe2 C26 177.0(8) . . . . ?
C24 C23 Fe2 C20 39.4(8) . . . . ?
C22 C23 Fe2 C20 -82.8(8) . . . . ?
C22 C23 Fe2 C24 -122.2(13) . . . . ?
C24 C23 Fe2 C22 122.2(13) . . . . ?
C24 C23 Fe2 C21 83.7(9) . . . . ?
C22 C23 Fe2 C21 -38.5(7) . . . . ?
C24 C23 Fe2 I2 -154.7(8) . . . . ?
C22 C23 Fe2 I2 83.1(8) . . . . ?
N2 C7 N1 C8 -0.3(6) . . . . ?
Fe1 C7 N1 C8 171.9(4) . . . . ?
N2 C7 N1 C19 177.3(5) . . . . ?
Fe1 C7 N1 C19 -10.5(8) . . . . ?
C9 C8 N1 C7 1.0(7) . . . . ?
C9 C8 N1 C19 -176.7(5) . . . . ?
N3 C19 N1 C7 -119.7(5) . . . . ?
N3 C19 N1 C8 57.7(7) . . . . ?
N1 C7 N2 C9 -0.5(6) . . . . ?
Fe1 C7 N2 C9 -172.7(4) . . . . ?
N1 C7 N2 C10 -175.8(6) . . . . ?
Fe1 C7 N2 C10 11.9(9) . . . . ?
C8 C9 N2 C7 1.1(8) . . . . ?
C8 C9 N2 C10 176.7(6) . . . . ?
C11 C10 N2 C7 -95.2(7) . . . . ?
C15 C10 N2 C7 89.3(7) . . . . ?
C11 C10 N2 C9 89.9(8) . . . . ?
C15 C10 N2 C9 -85.6(7) . . . . ?
N4 C26 N3 C27 -0.1(6) . . . . ?
Fe2 C26 N3 C27 173.9(4) . . . . ?
N4 C26 N3 C19 -178.6(5) . . . . ?
Fe2 C26 N3 C19 -4.7(8) . . . . ?
C28 C27 N3 C26 0.4(7) . . . . ?
C28 C27 N3 C19 179.0(5) . . . . ?
N1 C19 N3 C26 -137.8(5) . . . . ?
N1 C19 N3 C27 43.8(7) . . . . ?
N3 C26 N4 C28 -0.2(6) . . . . ?
Fe2 C26 N4 C28 -174.1(4) . . . . ?
N3 C26 N4 C29 -176.7(5) . . . . ?
Fe2 C26 N4 C29 9.5(8) . . . . ?
C27 C28 N4 C26 0.5(7) . . . . ?
C27 C28 N4 C29 177.3(5) . . . . ?
C30 C29 N4 C26 87.3(7) . . . . ?
C34 C29 N4 C26 -97.1(7) . . . . ?
C30 C29 N4 C28 -88.9(7) . . . . ?
C34 C29 N4 C28 86.7(7) . . . . ?
